data_7130951
loop_
_publ_author_name
'Zapp, Nicolas'
'Oehler, Florian'
'Bertmer, Marko'
'Auer, Henry'
'Sheptyakov, Denis'
'Ritter, Clemens'
'Kohlmann, Holger'

_publ_section_title
;
 Aliovalent anion substitution as a design concept for heteroanionic
 Ruddlesden--Popper hydrides
;
_journal_name_full 'Chemical Communications'
_journal_paper_doi 10.1039/D2CC04356D
_journal_year 2022
_chemical_formula_sum 'D4.84 La4 Li2 N3.16'
_chemical_formula_weight 623.52
_space_group_IT_number 139
_space_group_name_Hall '-I 4 2'
_space_group_name_H-M_alt 'I 4/m m m'
_symmetry_cell_setting tetragonal
_symmetry_space_group_name_Hall '-I 4 2'
_symmetry_space_group_name_H-M 'I 4/m m m'
_cell_angle_alpha 90.0000
_cell_angle_beta 90.0000
_cell_angle_gamma 90.0000
_cell_formula_units_Z 1
_cell_length_a 3.69326(8)
_cell_length_b 3.69326(8)
_cell_length_c 13.4133(3)
_cell_measurement_temperature 295
_cell_volume 182.960(7)
_computing_structure_refinement FullProf
_diffrn_ambient_temperature 295
_diffrn_measurement_device_type
;
   'D20'
;
_diffrn_radiation_type neutron
_diffrn_radiation_wavelength 1.865
_diffrn_source 'nuclear reactor'
_exptl_crystal_density_diffrn 5.659
_pd_meas_2theta_range_inc 0.05000
_pd_meas_2theta_range_max 148.2000
_pd_meas_2theta_range_min 0.0000
_pd_meas_number_of_points 3200
_pd_proc_2theta_range_inc 0.05
_pd_proc_2theta_range_max 148.2
_pd_proc_2theta_range_min 10.00
_pd_proc_ls_prof_R_factor 0.0403
_pd_proc_ls_prof_wR_expected 0.0309
_pd_proc_ls_prof_wR_factor 0.0513
_pd_spec_mounting 'vanadium container'
_pd_spec_shape cylinder
_refine_ls_goodness_of_fit_all 1.66
_refine_ls_R_I_factor 0.0406
_refine_ls_shift/su_max 0.05
_cod_data_source_file d2cc04356d3.cif
_cod_data_source_block 1
_cod_depositor_comments
;
The following automatic conversions were performed:

data item '_symmetry_cell_setting' value 'Tetragonal' was changed to
'tetragonal' in accordance with the
/home/data/users/saulius/crontab/automatic-downloads/rss-feeds/RSC/lib/dictionaries/cif_core.dic
dictionary named 'cif_core.dic' version 2.4.2 last updated on
2011-04-26.

Automatic conversion script
Id: cif_fix_values 7556 2019-12-06 15:28:31Z antanas 
;
_cod_original_cell_volume 182.961(7)
_cod_original_formula_sum ' D4.84 La4 Li2 N3.16 '
_cod_database_code 7130951

loop_
_symmetry_equiv_pos_as_xyz
x,y,z
-y,x,z
-x,-y,z
y,-x,z
-x,y,z
y,x,z
x,-y,z
-y,-x,z
-x,-y,-z
y,-x,-z
x,y,-z
-y,x,-z
x,-y,-z
-y,-x,-z
-x,y,-z
y,x,-z
x+1/2,y+1/2,z+1/2
-y+1/2,x+1/2,z+1/2
-x+1/2,-y+1/2,z+1/2
y+1/2,-x+1/2,z+1/2
-x+1/2,y+1/2,z+1/2
y+1/2,x+1/2,z+1/2
x+1/2,-y+1/2,z+1/2
-y+1/2,-x+1/2,z+1/2
-x+1/2,-y+1/2,-z+1/2
y+1/2,-x+1/2,-z+1/2
x+1/2,y+1/2,-z+1/2
-y+1/2,x+1/2,-z+1/2
x+1/2,-y+1/2,-z+1/2
-y+1/2,-x+1/2,-z+1/2
-x+1/2,y+1/2,-z+1/2
y+1/2,x+1/2,-z+1/2

loop_
_atom_site_label
_atom_site_fract_x
_atom_site_fract_y
_atom_site_fract_z
_atom_site_U_iso_or_equiv
_atom_site_occupancy
_atom_site_adp_type
_atom_site_type_symbol
Li1 0.00000 0.00000 0.00000 0.010(2) 1.00000 Uiso Li
La2 0.00000 0.00000 0.35525(9) 0.0024(5) 1.00000 Uiso La
N3 0.00000 0.00000 0.17368(8) 0.0075(6) 0.79(3) Uiso N
D4 0.00000 0.00000 0.17368(8) 0.0075(6) 0.21(3) Uiso D
D5 0.00000 0.50000 0.00000 0.0151(6) 1.00(3) Uiso D

loop_
_atom_type_symbol
_atom_type_scat_length_neutron
_atom_type_scat_source
Li -0.19000 V.F._Sears_Neutron_News_3_26_(1992)
La 0.82400 V.F._Sears_Neutron_News_3_26_(1992)
N 0.93600 V.F._Sears_Neutron_News_3_26_(1992)
D 0.66710 V.F._Sears_Neutron_News_3_26_(1992)

loop_
_geom_angle_atom_site_label_1
_geom_angle_atom_site_label_2
_geom_angle_atom_site_label_3
_geom_angle
_geom_angle_site_symmetry_1
_geom_angle_site_symmetry_3
_geom_angle_publ_flag
N3 Li1 N3 180.00(8) 1_555 9_555 ?
N3 Li1 D4 180.00(8) 1_555 9_555 ?
N3 Li1 D5 90.00(4) 1_555 1_545 ?
N3 Li1 D5 90.00(4) 1_555 1_555 ?
N3 Li1 D5 90.00(4) 1_555 2_555 ?
N3 Li1 D5 90.00(4) 1_555 2_655 ?
N3 Li1 D4 180.00(8) 9_555 1_555 ?
N3 Li1 D5 90.00(4) 9_555 1_545 ?
N3 Li1 D5 90.00(4) 9_555 1_555 ?
N3 Li1 D5 90.00(4) 9_555 2_555 ?
N3 Li1 D5 90.00(4) 9_555 2_655 ?
D4 Li1 D4 180.00(8) 1_555 9_555 ?
D4 Li1 D5 90.00(4) 1_555 1_545 ?
D4 Li1 D5 90.00(4) 1_555 1_555 ?
D4 Li1 D5 90.00(4) 1_555 2_555 ?
D4 Li1 D5 90.00(4) 1_555 2_655 ?
D4 Li1 D5 90.00(4) 9_555 1_545 ?
D4 Li1 D5 90.00(4) 9_555 1_555 ?
D4 Li1 D5 90.00(4) 9_555 2_555 ?
D4 Li1 D5 90.00(4) 9_555 2_655 ?
D5 Li1 D5 180.000 1_545 1_555 ?
D5 Li1 D5 90.0000 1_545 2_555 ?
D5 Li1 D5 90.0000 1_545 2_655 ?
D5 Li1 D5 90.0000 1_555 2_555 ?
D5 Li1 D5 90.0000 1_555 2_655 ?
D5 Li1 D5 180.000 2_555 2_655 ?
N3 La2 N3 81.55(5) 1_555 25_445 ?
N3 La2 N3 81.55(5) 1_555 25_455 ?
N3 La2 N3 81.55(5) 1_555 25_545 ?
N3 La2 N3 81.55(5) 1_555 25_555 ?
N3 La2 D4 81.55(5) 1_555 25_445 ?
N3 La2 D4 81.55(5) 1_555 25_455 ?
N3 La2 D4 81.55(5) 1_555 25_545 ?
N3 La2 D4 81.55(5) 1_555 25_555 ?
N3 La2 D5 136.44(6) 1_555 17_445 ?
N3 La2 D5 136.44(6) 1_555 17_545 ?
N3 La2 D5 136.44(6) 1_555 18_545 ?
N3 La2 D5 136.44(6) 1_555 18_555 ?
N3 La2 N3 88.762(7) 25_445 25_455 ?
N3 La2 N3 88.762(7) 25_445 25_545 ?
N3 La2 N3 163.096(7) 25_445 25_555 ?
N3 La2 D4 81.55(5) 25_445 1_555 ?
N3 La2 D4 88.762(7) 25_445 25_455 ?
N3 La2 D4 88.762(7) 25_445 25_545 ?
N3 La2 D4 163.096(7) 25_445 25_555 ?
N3 La2 D5 67.94(3) 25_445 17_445 ?
N3 La2 D5 126.05(3) 25_445 17_545 ?
N3 La2 D5 67.94(3) 25_445 18_545 ?
N3 La2 D5 126.05(3) 25_445 18_555 ?
N3 La2 N3 163.096(7) 25_455 25_545 ?
N3 La2 N3 88.762(7) 25_455 25_555 ?
N3 La2 D4 81.55(5) 25_455 1_555 ?
N3 La2 D4 88.762(7) 25_455 25_445 ?
N3 La2 D4 163.096(7) 25_455 25_545 ?
N3 La2 D4 88.762(7) 25_455 25_555 ?
N3 La2 D5 67.94(3) 25_455 17_445 ?
N3 La2 D5 126.05(3) 25_455 17_545 ?
N3 La2 D5 126.05(3) 25_455 18_545 ?
N3 La2 D5 67.94(3) 25_455 18_555 ?
N3 La2 N3 88.762(7) 25_545 25_555 ?
N3 La2 D4 81.55(5) 25_545 1_555 ?
N3 La2 D4 88.762(7) 25_545 25_445 ?
N3 La2 D4 163.096(7) 25_545 25_455 ?
N3 La2 D4 88.762(7) 25_545 25_555 ?
N3 La2 D5 126.05(3) 25_545 17_445 ?
N3 La2 D5 67.94(3) 25_545 17_545 ?
N3 La2 D5 67.94(3) 25_545 18_545 ?
N3 La2 D5 126.05(3) 25_545 18_555 ?
N3 La2 D4 81.55(5) 25_555 1_555 ?
N3 La2 D4 163.096(7) 25_555 25_445 ?
N3 La2 D4 88.762(7) 25_555 25_455 ?
N3 La2 D4 88.762(7) 25_555 25_545 ?
N3 La2 D5 126.05(3) 25_555 17_445 ?
N3 La2 D5 67.94(3) 25_555 17_545 ?
N3 La2 D5 126.05(3) 25_555 18_545 ?
N3 La2 D5 67.94(3) 25_555 18_555 ?
D4 La2 D4 81.55(5) 1_555 25_445 ?
D4 La2 D4 81.55(5) 1_555 25_455 ?
D4 La2 D4 81.55(5) 1_555 25_545 ?
D4 La2 D4 81.55(5) 1_555 25_555 ?
D4 La2 D5 136.44(6) 1_555 17_445 ?
D4 La2 D5 136.44(6) 1_555 17_545 ?
D4 La2 D5 136.44(6) 1_555 18_545 ?
D4 La2 D5 136.44(6) 1_555 18_555 ?
D4 La2 D4 88.762(7) 25_445 25_455 ?
D4 La2 D4 88.762(7) 25_445 25_545 ?
D4 La2 D4 163.096(7) 25_445 25_555 ?
D4 La2 D5 67.94(3) 25_445 17_445 ?
D4 La2 D5 126.05(3) 25_445 17_545 ?
D4 La2 D5 67.94(3) 25_445 18_545 ?
D4 La2 D5 126.05(3) 25_445 18_555 ?
D4 La2 D4 163.096(7) 25_455 25_545 ?
D4 La2 D4 88.762(7) 25_455 25_555 ?
D4 La2 D5 67.94(3) 25_455 17_445 ?
D4 La2 D5 126.05(3) 25_455 17_545 ?
D4 La2 D5 126.05(3) 25_455 18_545 ?
D4 La2 D5 67.94(3) 25_455 18_555 ?
D4 La2 D4 88.762(7) 25_545 25_555 ?
D4 La2 D5 126.05(3) 25_545 17_445 ?
D4 La2 D5 67.94(3) 25_545 17_545 ?
D4 La2 D5 67.94(3) 25_545 18_545 ?
D4 La2 D5 126.05(3) 25_545 18_555 ?
D4 La2 D5 126.05(3) 25_555 17_445 ?
D4 La2 D5 67.94(3) 25_555 17_545 ?
D4 La2 D5 126.05(3) 25_555 18_545 ?
D4 La2 D5 67.94(3) 25_555 18_555 ?
D5 La2 D5 87.13(3) 17_445 17_545 ?
D5 La2 D5 58.33(3) 17_445 18_545 ?
D5 La2 D5 58.33(3) 17_445 18_555 ?
D5 La2 D5 58.33(3) 17_545 18_545 ?
D5 La2 D5 58.33(3) 17_545 18_555 ?
D5 La2 D5 87.13(3) 18_545 18_555 ?
Li1 N3 La2 180.00(7) 1_555 1_555 ?
Li1 N3 La2 81.55(3) 1_555 25_445 ?
Li1 N3 La2 81.55(3) 1_555 25_455 ?
Li1 N3 La2 81.55(3) 1_555 25_545 ?
Li1 N3 La2 81.55(3) 1_555 25_555 ?
La2 N3 La2 98.45(6) 1_555 25_445 ?
La2 N3 La2 98.45(6) 1_555 25_455 ?
La2 N3 La2 98.45(6) 1_555 25_545 ?
La2 N3 La2 98.45(6) 1_555 25_555 ?
La2 N3 D5 141.60(6) 1_555 1_545 ?
La2 N3 D5 141.60(6) 1_555 1_555 ?
La2 N3 D5 141.60(6) 1_555 2_555 ?
La2 N3 D5 141.60(6) 1_555 2_655 ?
La2 N3 La2 88.762(7) 25_445 25_455 ?
La2 N3 La2 88.762(7) 25_445 25_545 ?
La2 N3 La2 163.096(7) 25_445 25_555 ?
La2 N3 D5 56.66(2) 25_445 1_545 ?
La2 N3 D5 108.62(2) 25_445 1_555 ?
La2 N3 D5 56.66(2) 25_445 2_555 ?
La2 N3 D5 108.62(2) 25_445 2_655 ?
La2 N3 La2 163.096(7) 25_455 25_545 ?
La2 N3 La2 88.762(7) 25_455 25_555 ?
La2 N3 D5 108.62(2) 25_455 1_545 ?
La2 N3 D5 56.66(2) 25_455 1_555 ?
La2 N3 D5 56.66(2) 25_455 2_555 ?
La2 N3 D5 108.62(2) 25_455 2_655 ?
La2 N3 La2 88.762(7) 25_545 25_555 ?
La2 N3 D5 56.66(2) 25_545 1_545 ?
La2 N3 D5 108.62(2) 25_545 1_555 ?
La2 N3 D5 108.62(2) 25_545 2_555 ?
La2 N3 D5 56.66(2) 25_545 2_655 ?
La2 N3 D5 108.62(2) 25_555 1_545 ?
La2 N3 D5 56.66(2) 25_555 1_555 ?
La2 N3 D5 108.62(2) 25_555 2_555 ?
La2 N3 D5 56.66(2) 25_555 2_655 ?
D5 N3 D5 76.81(2) 1_545 1_555 ?
D5 N3 D5 52.11(2) 1_545 2_555 ?
D5 N3 D5 52.11(2) 1_545 2_655 ?
D5 N3 D5 52.11(2) 1_555 2_555 ?
D5 N3 D5 52.11(2) 1_555 2_655 ?
D5 N3 D5 76.81(2) 2_555 2_655 ?
Li1 D4 La2 180.00(7) 1_555 1_555 ?
Li1 D4 La2 81.55(3) 1_555 25_445 ?
Li1 D4 La2 81.55(3) 1_555 25_455 ?
Li1 D4 La2 81.55(3) 1_555 25_545 ?
Li1 D4 La2 81.55(3) 1_555 25_555 ?
La2 D4 La2 98.45(6) 1_555 25_445 ?
La2 D4 La2 98.45(6) 1_555 25_455 ?
La2 D4 La2 98.45(6) 1_555 25_545 ?
La2 D4 La2 98.45(6) 1_555 25_555 ?
La2 D4 D5 141.60(6) 1_555 1_545 ?
La2 D4 D5 141.60(6) 1_555 1_555 ?
La2 D4 D5 141.60(6) 1_555 2_555 ?
La2 D4 D5 141.60(6) 1_555 2_655 ?
La2 D4 La2 88.762(7) 25_445 25_455 ?
La2 D4 La2 88.762(7) 25_445 25_545 ?
La2 D4 La2 163.096(7) 25_445 25_555 ?
La2 D4 D5 56.66(2) 25_445 1_545 ?
La2 D4 D5 108.62(2) 25_445 1_555 ?
La2 D4 D5 56.66(2) 25_445 2_555 ?
La2 D4 D5 108.62(2) 25_445 2_655 ?
La2 D4 La2 163.096(7) 25_455 25_545 ?
La2 D4 La2 88.762(7) 25_455 25_555 ?
La2 D4 D5 108.62(2) 25_455 1_545 ?
La2 D4 D5 56.66(2) 25_455 1_555 ?
La2 D4 D5 56.66(2) 25_455 2_555 ?
La2 D4 D5 108.62(2) 25_455 2_655 ?
La2 D4 La2 88.762(7) 25_545 25_555 ?
La2 D4 D5 56.66(2) 25_545 1_545 ?
La2 D4 D5 108.62(2) 25_545 1_555 ?
La2 D4 D5 108.62(2) 25_545 2_555 ?
La2 D4 D5 56.66(2) 25_545 2_655 ?
La2 D4 D5 108.62(2) 25_555 1_545 ?
La2 D4 D5 56.66(2) 25_555 1_555 ?
La2 D4 D5 108.62(2) 25_555 2_555 ?
La2 D4 D5 56.66(2) 25_555 2_655 ?
D5 D4 D5 76.81(2) 1_545 1_555 ?
D5 D4 D5 52.11(2) 1_545 2_555 ?
D5 D4 D5 52.11(2) 1_545 2_655 ?
D5 D4 D5 52.11(2) 1_555 2_555 ?
D5 D4 D5 52.11(2) 1_555 2_655 ?
D5 D4 D5 76.81(2) 2_555 2_655 ?
Li1 D5 Li1 180.000 1_555 1_565 ?
Li1 D5 La2 90.00(3) 1_555 17_454 ?
Li1 D5 La2 90.00(3) 1_555 17_554 ?
Li1 D5 La2 90.00(3) 1_555 25_455 ?
Li1 D5 La2 90.00(3) 1_555 25_555 ?
Li1 D5 N3 51.60(3) 1_555 1_555 ?
Li1 D5 N3 128.40(3) 1_555 1_565 ?
Li1 D5 N3 51.60(3) 1_555 9_555 ?
Li1 D5 N3 128.40(3) 1_555 9_565 ?
Li1 D5 D4 51.60(3) 1_555 1_555 ?
Li1 D5 D4 128.40(3) 1_555 1_565 ?
Li1 D5 D4 51.60(3) 1_555 9_555 ?
Li1 D5 D4 128.40(3) 1_555 9_565 ?
Li1 D5 D5 45.0000 1_555 2_555 ?
Li1 D5 D5 135.000 1_555 2_565 ?
Li1 D5 D5 45.0000 1_555 2_655 ?
Li1 D5 D5 135.000 1_555 2_665 ?
Li1 D5 La2 90.00(3) 1_565 17_454 ?
Li1 D5 La2 90.00(3) 1_565 17_554 ?
Li1 D5 La2 90.00(3) 1_565 25_455 ?
Li1 D5 La2 90.00(3) 1_565 25_555 ?
Li1 D5 N3 128.40(3) 1_565 1_555 ?
Li1 D5 N3 51.60(3) 1_565 1_565 ?
Li1 D5 N3 128.40(3) 1_565 9_555 ?
Li1 D5 N3 51.60(3) 1_565 9_565 ?
Li1 D5 D4 128.40(3) 1_565 1_555 ?
Li1 D5 D4 51.60(3) 1_565 1_565 ?
Li1 D5 D4 128.40(3) 1_565 9_555 ?
Li1 D5 D4 51.60(3) 1_565 9_565 ?
Li1 D5 D5 135.000 1_565 2_555 ?
Li1 D5 D5 45.0000 1_565 2_565 ?
Li1 D5 D5 135.000 1_565 2_655 ?
Li1 D5 D5 45.0000 1_565 2_665 ?
La2 D5 La2 87.13(3) 17_454 17_554 ?
La2 D5 La2 92.87(6) 17_454 25_455 ?
La2 D5 La2 180.00(6) 17_454 25_555 ?
La2 D5 N3 124.60(6) 17_454 1_555 ?
La2 D5 N3 124.60(6) 17_454 1_565 ?
La2 D5 N3 55.40(3) 17_454 9_555 ?
La2 D5 N3 55.40(3) 17_454 9_565 ?
La2 D5 D4 124.60(6) 17_454 1_555 ?
La2 D5 D4 124.60(6) 17_454 1_565 ?
La2 D5 D4 55.40(3) 17_454 9_555 ?
La2 D5 D4 55.40(3) 17_454 9_565 ?
La2 D5 D5 60.84(3) 17_454 2_555 ?
La2 D5 D5 60.84(3) 17_454 2_565 ?
La2 D5 D5 119.16(3) 17_454 2_655 ?
La2 D5 D5 119.16(3) 17_454 2_665 ?
La2 D5 La2 180.00(6) 17_554 25_455 ?
La2 D5 La2 92.87(6) 17_554 25_555 ?
La2 D5 N3 124.60(6) 17_554 1_555 ?
La2 D5 N3 124.60(6) 17_554 1_565 ?
La2 D5 N3 55.40(3) 17_554 9_555 ?
La2 D5 N3 55.40(3) 17_554 9_565 ?
La2 D5 D4 124.60(6) 17_554 1_555 ?
La2 D5 D4 124.60(6) 17_554 1_565 ?
La2 D5 D4 55.40(3) 17_554 9_555 ?
La2 D5 D4 55.40(3) 17_554 9_565 ?
La2 D5 D5 119.16(3) 17_554 2_555 ?
La2 D5 D5 119.16(3) 17_554 2_565 ?
La2 D5 D5 60.84(3) 17_554 2_655 ?
La2 D5 D5 60.84(3) 17_554 2_665 ?
La2 D5 La2 87.13(3) 25_455 25_555 ?
La2 D5 N3 55.40(3) 25_455 1_555 ?
La2 D5 N3 55.40(3) 25_455 1_565 ?
La2 D5 N3 124.60(6) 25_455 9_555 ?
La2 D5 N3 124.60(6) 25_455 9_565 ?
La2 D5 D4 55.40(3) 25_455 1_555 ?
La2 D5 D4 55.40(3) 25_455 1_565 ?
La2 D5 D4 124.60(6) 25_455 9_555 ?
La2 D5 D4 124.60(6) 25_455 9_565 ?
La2 D5 D5 60.84(3) 25_455 2_555 ?
La2 D5 D5 60.84(3) 25_455 2_565 ?
La2 D5 D5 119.16(3) 25_455 2_655 ?
La2 D5 D5 119.16(3) 25_455 2_665 ?
La2 D5 N3 55.40(3) 25_555 1_555 ?
La2 D5 N3 55.40(3) 25_555 1_565 ?
La2 D5 N3 124.60(6) 25_555 9_555 ?
La2 D5 N3 124.60(6) 25_555 9_565 ?
La2 D5 D4 55.40(3) 25_555 1_555 ?
La2 D5 D4 55.40(3) 25_555 1_565 ?
La2 D5 D4 124.60(6) 25_555 9_555 ?
La2 D5 D4 124.60(6) 25_555 9_565 ?
La2 D5 D5 119.16(3) 25_555 2_555 ?
La2 D5 D5 119.16(3) 25_555 2_565 ?
La2 D5 D5 60.84(3) 25_555 2_655 ?
La2 D5 D5 60.84(3) 25_555 2_665 ?
N3 D5 N3 76.81(2) 1_555 1_565 ?
N3 D5 N3 103.19(5) 1_555 9_555 ?
N3 D5 N3 180.00(5) 1_555 9_565 ?
N3 D5 D4 76.81(2) 1_555 1_565 ?
N3 D5 D4 103.19(5) 1_555 9_555 ?
N3 D5 D4 180.00(5) 1_555 9_565 ?
N3 D5 D5 63.94(2) 1_555 2_555 ?
N3 D5 D5 116.06(2) 1_555 2_565 ?
N3 D5 D5 63.94(2) 1_555 2_655 ?
N3 D5 D5 116.06(2) 1_555 2_665 ?
N3 D5 N3 180.00(5) 1_565 9_555 ?
N3 D5 N3 103.19(5) 1_565 9_565 ?
N3 D5 D4 76.81(2) 1_565 1_555 ?
N3 D5 D4 180.00(5) 1_565 9_555 ?
N3 D5 D4 103.19(5) 1_565 9_565 ?
N3 D5 D5 116.06(2) 1_565 2_555 ?
N3 D5 D5 63.94(2) 1_565 2_565 ?
N3 D5 D5 116.06(2) 1_565 2_655 ?
N3 D5 D5 63.94(2) 1_565 2_665 ?
N3 D5 N3 76.81(2) 9_555 9_565 ?
N3 D5 D4 103.19(5) 9_555 1_555 ?
N3 D5 D4 180.00(5) 9_555 1_565 ?
N3 D5 D4 76.81(2) 9_555 9_565 ?
N3 D5 D5 63.94(2) 9_555 2_555 ?
N3 D5 D5 116.06(2) 9_555 2_565 ?
N3 D5 D5 63.94(2) 9_555 2_655 ?
N3 D5 D5 116.06(2) 9_555 2_665 ?
N3 D5 D4 180.00(5) 9_565 1_555 ?
N3 D5 D4 103.19(5) 9_565 1_565 ?
N3 D5 D4 76.81(2) 9_565 9_555 ?
N3 D5 D5 116.06(2) 9_565 2_555 ?
N3 D5 D5 63.94(2) 9_565 2_565 ?
N3 D5 D5 116.06(2) 9_565 2_655 ?
N3 D5 D5 63.94(2) 9_565 2_665 ?
D4 D5 D4 76.81(2) 1_555 1_565 ?
D4 D5 D4 103.19(5) 1_555 9_555 ?
D4 D5 D4 180.00(5) 1_555 9_565 ?
D4 D5 D5 63.94(2) 1_555 2_555 ?
D4 D5 D5 116.06(2) 1_555 2_565 ?
D4 D5 D5 63.94(2) 1_555 2_655 ?
D4 D5 D5 116.06(2) 1_555 2_665 ?
D4 D5 D4 180.00(5) 1_565 9_555 ?
D4 D5 D4 103.19(5) 1_565 9_565 ?
D4 D5 D5 116.06(2) 1_565 2_555 ?
D4 D5 D5 63.94(2) 1_565 2_565 ?
D4 D5 D5 116.06(2) 1_565 2_655 ?
D4 D5 D5 63.94(2) 1_565 2_665 ?
D4 D5 D4 76.81(2) 9_555 9_565 ?
D4 D5 D5 63.94(2) 9_555 2_555 ?
D4 D5 D5 116.06(2) 9_555 2_565 ?
D4 D5 D5 63.94(2) 9_555 2_655 ?
D4 D5 D5 116.06(2) 9_555 2_665 ?
D4 D5 D5 116.06(2) 9_565 2_555 ?
D4 D5 D5 63.94(2) 9_565 2_565 ?
D4 D5 D5 116.06(2) 9_565 2_655 ?
D4 D5 D5 63.94(2) 9_565 2_665 ?
D5 D5 D5 90.0000 2_555 2_565 ?
D5 D5 D5 90.0000 2_555 2_655 ?
D5 D5 D5 180.000 2_555 2_665 ?
D5 D5 D5 180.000 2_565 2_655 ?
D5 D5 D5 90.0000 2_565 2_665 ?
D5 D5 D5 90.0000 2_655 2_665 ?

loop_
_geom_bond_atom_site_label_1
_geom_bond_atom_site_label_2
_geom_bond_distance
_geom_bond_site_symmetry_2
_geom_bond_publ_flag
Li1 N3 2.3296(11) 1_555 ?
Li1 N3 2.3296(11) 9_555 ?
Li1 D4 2.3296(11) 1_555 ?
Li1 D4 2.3296(11) 9_555 ?
Li1 D5 1.84663 1_545 ?
Li1 D5 1.84663 1_555 ?
Li1 D5 1.84663 2_555 ?
Li1 D5 1.84663 2_655 ?
La2 N3 2.4355(16) 1_555 ?
La2 N3 2.6402(2) 25_445 ?
La2 N3 2.6402(2) 25_455 ?
La2 N3 2.6402(2) 25_545 ?
La2 N3 2.6402(2) 25_555 ?
La2 D4 2.4355(16) 1_555 ?
La2 D4 2.6402(2) 25_445 ?
La2 D4 2.6402(2) 25_455 ?
La2 D4 2.6402(2) 25_545 ?
La2 D4 2.6402(2) 25_555 ?
La2 D5 2.6795 17_445 ?
La2 D5 2.6795 17_545 ?
La2 D5 2.6795 18_545 ?
La2 D5 2.6795 18_555 ?
N3 Li1 2.3296(11) 1_555 ?
N3 La2 2.4355(16) 1_555 ?
N3 La2 2.6402(2) 25_445 ?
N3 La2 2.6402(2) 25_455 ?
N3 La2 2.6402(2) 25_545 ?
N3 La2 2.6402(2) 25_555 ?
N3 D5 2.9727(8) 1_545 ?
N3 D5 2.9727(8) 1_555 ?
N3 D5 2.9727(8) 2_555 ?
N3 D5 2.9727(8) 2_655 ?
D4 Li1 2.3296(11) 1_555 ?
D4 La2 2.4355(16) 1_555 ?
D4 La2 2.6402(2) 25_445 ?
D4 La2 2.6402(2) 25_455 ?
D4 La2 2.6402(2) 25_545 ?
D4 La2 2.6402(2) 25_555 ?
D4 D5 2.9727(8) 1_545 ?
D4 D5 2.9727(8) 1_555 ?
D4 D5 2.9727(8) 2_555 ?
D4 D5 2.9727(8) 2_655 ?
D5 Li1 1.84663 1_555 ?
D5 Li1 1.84663 1_565 ?
D5 La2 2.6795 17_454 ?
D5 La2 2.6795 17_554 ?
D5 La2 2.6795 25_455 ?
D5 La2 2.6795 25_555 ?
D5 N3 2.9727(8) 1_555 ?
D5 N3 2.9727(8) 1_565 ?
D5 N3 2.9727(8) 9_555 ?
D5 N3 2.9727(8) 9_565 ?
D5 D4 2.9727(8) 1_555 ?
D5 D4 2.9727(8) 1_565 ?
D5 D4 2.9727(8) 9_555 ?
D5 D4 2.9727(8) 9_565 ?
D5 D5 2.61153 2_555 ?
D5 D5 2.61153 2_565 ?
D5 D5 2.61153 2_655 ?
D5 D5 2.61153 2_665 ?
